data_7033537
loop_
_publ_author_name
'Feng, Hung-Kai'
'Huang, Po-Jung'
'Tsai, Hui-Lien'

_publ_section_title
;
 One-dimensional lanthanide coordination polymers: synthesis, structures,
 and single-ion magnetic behaviour.
;
_journal_issue 8
_journal_name_full 'Dalton transactions (Cambridge, England : 2003)'
_journal_page_first 3764
_journal_page_last 3772
_journal_paper_doi 10.1039/c4dt03458a
_journal_volume 44
_journal_year 2015
_chemical_formula_moiety 'C20 H24 Er N5 O8'
_chemical_formula_sum 'C20 H24 Er N5 O8'
_chemical_formula_weight 629.70
_chemical_name_systematic
; 
 ? 
;
_space_group_IT_number 61
_symmetry_cell_setting orthorhombic
_symmetry_space_group_name_Hall '-P 2ac 2ab'
_symmetry_space_group_name_H-M 'P b c a'
_atom_sites_solution_hydrogens geom
_atom_sites_solution_primary direct
_atom_sites_solution_secondary difmap
_audit_creation_method SHELXL-97
_audit_update_record
;
2014-11-28 deposited with the CCDC.
2015-01-07 downloaded from the CCDC.
;
_cell_angle_alpha 90.00
_cell_angle_beta 90.00
_cell_angle_gamma 90.00
_cell_formula_units_Z 8
_cell_length_a 17.4707(14)
_cell_length_b 10.7118(9)
_cell_length_c 25.398(2)
_cell_measurement_reflns_used 5809
_cell_measurement_temperature 150(2)
_cell_measurement_theta_max 21.3
_cell_measurement_theta_min 2.3
_cell_volume 4753.0(7)
_computing_cell_refinement 'Bruker SMART'
_computing_data_collection 'Bruker SMART'
_computing_data_reduction 'Bruker SMART'
_computing_molecular_graphics 'Bruker SHELXS'
_computing_publication_material 'Bruker SHELXS'
_computing_structure_refinement 'SHELXL-97 (Sheldrick, 1997)'
_computing_structure_solution 'SHELXS-97 (Sheldrick, 1990)'
_diffrn_ambient_temperature 150(2)
_diffrn_detector_area_resol_mean 9
_diffrn_measured_fraction_theta_full 1.000
_diffrn_measured_fraction_theta_max 1.000
_diffrn_measurement_device_type KappaCCD
_diffrn_measurement_method 'CCD rotation images, thick slices'
_diffrn_radiation_monochromator graphite
_diffrn_radiation_source 'fine-focus sealed tube'
_diffrn_radiation_type MoK\a
_diffrn_radiation_wavelength 0.71073
_diffrn_reflns_av_R_equivalents 0.0339
_diffrn_reflns_av_unetI/netI 0.0195
_diffrn_reflns_limit_h_max 17
_diffrn_reflns_limit_h_min -14
_diffrn_reflns_limit_k_max 10
_diffrn_reflns_limit_k_min -10
_diffrn_reflns_limit_l_max 25
_diffrn_reflns_limit_l_min -24
_diffrn_reflns_number 18338
_diffrn_reflns_theta_full 27.25
_diffrn_reflns_theta_max 27.25
_diffrn_reflns_theta_min 1.60
_exptl_absorpt_coefficient_mu 3.586
_exptl_absorpt_correction_T_max 0.7446
_exptl_absorpt_correction_T_min 0.6281
_exptl_absorpt_correction_type multi-scan
_exptl_absorpt_process_details SADABS
_exptl_crystal_colour yellow
_exptl_crystal_density_diffrn 1.760
_exptl_crystal_density_method 'not measured'
_exptl_crystal_description chunk
_exptl_crystal_F_000 2488
_exptl_crystal_size_max 0.321
_exptl_crystal_size_mid 0.301
_exptl_crystal_size_min 0.275
_refine_diff_density_max 1.439
_refine_diff_density_min -1.425
_refine_diff_density_rms 0.097
_refine_ls_extinction_method none
_refine_ls_goodness_of_fit_ref 1.117
_refine_ls_hydrogen_treatment mixed
_refine_ls_matrix_type full
_refine_ls_number_parameters 293
_refine_ls_number_reflns 2646
_refine_ls_number_restraints 0
_refine_ls_restrained_S_all 1.117
_refine_ls_R_factor_all 0.0425
_refine_ls_R_factor_gt 0.0347
_refine_ls_shift/su_max 0.001
_refine_ls_shift/su_mean 0.000
_refine_ls_structure_factor_coef Fsqd
_refine_ls_weighting_details 'calc w=1/[\s^2^(Fo^2^)+(0.0187P)^2^+35.8708P] where P=(Fo^2^+2Fc^2^)/3'
_refine_ls_weighting_scheme calc
_refine_ls_wR_factor_gt 0.0718
_refine_ls_wR_factor_ref 0.0760
_reflns_number_gt 2231
_reflns_number_total 2646
_reflns_threshold_expression >2sigma(I)
_cod_data_source_file c4dt03458a2.cif
_cod_data_source_block hkf1045_0m
_cod_depositor_comments
;
The following automatic conversions were performed:

'_symmetry_cell_setting' value 'Orthorhombic' changed to
'orthorhombic' according to
/usr/data/users/saulius/crontab/automatic-downloads/rss-feeds/RSC/lib/dictionaries/cif_core.dic
dictionary named 'cif_core.dic' version 2.4.2 from 2011-04-26.

Automatic conversion script
Id: cif_fix_values 2935 2014-11-11 08:27:57Z andrius 

 Adding full bibliography for 7033536--7033539.cif.
;
_cod_original_cell_volume 4753.1(7)
_cod_original_sg_symbol_H-M Pbca
_cod_database_code 7033537

loop_
_symmetry_equiv_pos_as_xyz
'x, y, z'
'-x+1/2, -y, z+1/2'
'-x, y+1/2, -z+1/2'
'x+1/2, -y+1/2, -z'
'-x, -y, -z'
'x-1/2, y, -z-1/2'
'x, -y-1/2, z-1/2'
'-x-1/2, y-1/2, z'

loop_
_atom_site_label
_atom_site_type_symbol
_atom_site_fract_x
_atom_site_fract_y
_atom_site_fract_z
_atom_site_U_iso_or_equiv
_atom_site_adp_type
_atom_site_occupancy
_atom_site_symmetry_multiplicity
_atom_site_calc_flag
_atom_site_refinement_flags
Er1 Er 0.600267(18) 0.24054(3) 0.364564(14) 0.03294(15) Uani 1 1 d .
O7 O 0.5527(3) 0.4565(5) 0.3670(2) 0.0447(14) Uani 1 1 d .
N1 N 0.7185(3) 0.1193(5) 0.3873(2) 0.0319(15) Uani 1 1 d .
O2 O 0.6313(3) 0.0823(5) 0.3046(2) 0.0380(13) Uani 1 1 d .
N2 N 0.7361(3) 0.0272(6) 0.3502(2) 0.0336(16) Uani 1 1 d .
H2A H 0.7842 0.0440 0.3381 0.040 Uiso 1 1 d .
C6 C 0.7623(4) 0.2175(7) 0.4683(3) 0.0349(19) Uani 1 1 d .
C2 C 0.7010(5) 0.3831(7) 0.5165(3) 0.042(2) Uani 1 1 d .
H2 H 0.6605 0.4385 0.5208 0.050 Uiso 1 1 calc R
C12 C 0.7410(5) 0.2915(8) 0.1792(3) 0.043(2) Uani 1 1 d .
H12 H 0.7265 0.2432 0.1505 0.051 Uiso 1 1 calc R
C1 C 0.7023(5) 0.3053(7) 0.4721(3) 0.037(2) Uani 1 1 d .
O6 O 0.4852(3) 0.3220(6) 0.4094(2) 0.0559(16) Uani 1 1 d .
O1 O 0.6478(3) 0.3136(5) 0.4370(2) 0.0516(16) Uani 1 1 d .
C14 C 0.7197(4) 0.3546(7) 0.2696(3) 0.0330(19) Uani 1 1 d .
O5 O 0.5414(4) 0.0680(5) 0.4014(3) 0.070(2) Uani 1 1 d .
C9 C 0.7840(4) 0.4347(7) 0.2653(3) 0.0321(19) Uani 1 1 d .
C7 C 0.7675(4) 0.1280(7) 0.4250(3) 0.036(2) Uani 1 1 d .
H7 H 0.8090 0.0737 0.4247 0.043 Uiso 1 1 calc R
C13 C 0.6993(4) 0.2846(7) 0.2249(3) 0.039(2) Uani 1 1 d .
H13 H 0.6567 0.2326 0.2264 0.047 Uiso 1 1 calc R
N5 N 0.4952(4) 0.4333(7) 0.3958(3) 0.0492(19) Uani 1 1 d .
C3 C 0.7574(5) 0.3796(8) 0.5533(3) 0.045(2) Uani 1 1 d .
H3 H 0.7553 0.4337 0.5819 0.055 Uiso 1 1 calc R
C8 C 0.6905(5) 0.0196(7) 0.3077(3) 0.0327(19) Uani 1 1 d .
C11 C 0.8040(5) 0.3688(7) 0.1752(3) 0.043(2) Uani 1 1 d .
H11 H 0.8315 0.3733 0.1439 0.052 Uiso 1 1 calc R
O8 O 0.4518(4) 0.5166(7) 0.4090(3) 0.086(2) Uani 1 1 d .
O4 O 0.5046(4) 0.2407(7) 0.3023(3) 0.079(2) Uani 1 1 d .
C4 C 0.8181(5) 0.2964(7) 0.5489(3) 0.046(2) Uani 1 1 d .
H4 H 0.8569 0.2953 0.5739 0.055 Uiso 1 1 calc R
C10 C 0.8254(4) 0.4386(7) 0.2179(3) 0.041(2) Uani 1 1 d .
H10 H 0.8683 0.4898 0.2154 0.049 Uiso 1 1 calc R
C5 C 0.8195(5) 0.2158(7) 0.5068(3) 0.043(2) Uani 1 1 d .
H5 H 0.8594 0.1587 0.5039 0.051 Uiso 1 1 calc R
N3 N 0.4396(4) 0.2132(6) 0.2273(3) 0.0390(16) Uani 1 1 d .
N4 N 0.4802(5) -0.0989(7) 0.4339(3) 0.0722(19) Uani 1 1 d .
C20 C 0.3977(5) 0.1077(8) 0.2465(4) 0.064(3) Uani 1 1 d .
H20A H 0.4167 0.0847 0.2806 0.096 Uiso 1 1 calc R
H20B H 0.4038 0.0389 0.2227 0.096 Uiso 1 1 calc R
H20C H 0.3444 0.1288 0.2492 0.096 Uiso 1 1 calc R
C18 C 0.4882(4) 0.2696(8) 0.2573(4) 0.064(3) Uani 1 1 d .
H18 H 0.5131 0.3388 0.2432 0.077 Uiso 1 1 calc R
H15 H 0.5670 -0.0226 0.4466 0.077 Uiso 1 1 d R
C17 C 0.4106(4) -0.1088(8) 0.4077(4) 0.141(6) Uani 1 1 d R
H17A H 0.4022 -0.0353 0.3869 0.211 Uiso 1 1 calc R
H17B H 0.3701 -0.1174 0.4330 0.211 Uiso 1 1 calc R
H17C H 0.4114 -0.1808 0.3852 0.211 Uiso 1 1 calc R
O3 O 0.6787(3) 0.3485(4) 0.31382(19) 0.0347(13) Uani 1 1 d .
C19 C 0.4217(7) 0.2546(9) 0.1744(4) 0.079(3) Uani 1 1 d .
H19A H 0.4493 0.3301 0.1670 0.119 Uiso 1 1 calc R
H19B H 0.3678 0.2700 0.1716 0.119 Uiso 1 1 calc R
H19C H 0.4363 0.1913 0.1497 0.119 Uiso 1 1 calc R
C16 C 0.4917(6) -0.1947(9) 0.4702(4) 0.0722(19) Uani 1 1 d .
H16A H 0.5414 -0.1861 0.4858 0.108 Uiso 1 1 calc R
H16B H 0.4883 -0.2739 0.4526 0.108 Uiso 1 1 calc R
H16C H 0.4533 -0.1902 0.4971 0.108 Uiso 1 1 calc R
C15 C 0.5264 -0.0102 0.4234 0.076 Uani 1 1 d .

loop_
_atom_site_aniso_label
_atom_site_aniso_U_11
_atom_site_aniso_U_22
_atom_site_aniso_U_33
_atom_site_aniso_U_23
_atom_site_aniso_U_13
_atom_site_aniso_U_12
Er1 0.0256(2) 0.0293(2) 0.0439(2) -0.00197(17) 0.00352(16) -0.00211(16)
O7 0.038(4) 0.042(3) 0.054(4) 0.006(3) 0.014(3) 0.007(3)
N1 0.040(4) 0.024(3) 0.033(4) -0.004(3) -0.003(3) 0.002(3)
O2 0.033(3) 0.034(3) 0.047(3) -0.007(3) -0.003(3) 0.005(3)
N2 0.026(4) 0.039(4) 0.036(4) -0.001(3) 0.006(3) 0.001(3)
C6 0.042(5) 0.030(4) 0.033(5) 0.000(4) 0.002(4) 0.000(4)
C2 0.048(5) 0.041(5) 0.037(5) -0.002(4) 0.004(4) 0.010(4)
C12 0.047(5) 0.052(5) 0.028(5) -0.012(4) 0.000(4) 0.002(4)
C1 0.045(5) 0.032(5) 0.033(5) 0.000(4) 0.001(4) 0.002(4)
O6 0.034(4) 0.051(4) 0.082(5) -0.004(4) 0.020(3) -0.007(3)
O1 0.050(4) 0.062(4) 0.043(4) -0.013(3) -0.007(3) 0.023(3)
C14 0.030(5) 0.030(4) 0.038(5) 0.000(4) 0.003(4) 0.006(4)
O5 0.100(5) 0.025(3) 0.085(5) 0.016(3) 0.039(4) -0.008(3)
C9 0.031(5) 0.030(4) 0.035(5) -0.001(4) 0.003(4) 0.005(4)
C7 0.035(5) 0.028(4) 0.044(5) 0.004(4) 0.002(4) 0.007(4)
C13 0.030(5) 0.045(5) 0.042(5) -0.006(4) -0.001(4) -0.002(4)
N5 0.034(5) 0.052(5) 0.061(5) -0.014(4) -0.001(4) 0.005(4)
C3 0.058(6) 0.043(5) 0.035(5) -0.001(4) 0.006(5) -0.003(5)
C8 0.032(5) 0.029(4) 0.037(5) 0.000(4) 0.000(4) -0.006(4)
C11 0.044(6) 0.048(5) 0.037(5) -0.007(4) 0.008(4) 0.004(4)
O8 0.064(5) 0.071(5) 0.123(6) -0.028(5) 0.033(5) 0.025(4)
O4 0.046(4) 0.101(6) 0.090(5) -0.047(5) -0.040(4) 0.032(4)
C4 0.053(6) 0.045(5) 0.039(5) -0.006(4) -0.008(4) 0.001(4)
C10 0.032(5) 0.036(5) 0.054(6) -0.004(4) 0.012(4) 0.000(4)
C5 0.041(5) 0.040(5) 0.047(5) -0.001(4) -0.006(4) 0.003(4)
N3 0.038(4) 0.038(4) 0.041(4) -0.007(3) -0.004(3) -0.001(3)
N4 0.097(5) 0.053(4) 0.066(5) -0.005(3) 0.015(4) -0.014(4)
C20 0.073(7) 0.058(6) 0.060(6) -0.007(5) 0.003(5) -0.019(6)
C18 0.037(6) 0.057(6) 0.099(9) -0.032(7) 0.005(6) 0.000(5)
C17 0.123(13) 0.155(14) 0.145(14) -0.043(11) -0.055(11) 0.058(11)
O3 0.034(3) 0.035(3) 0.036(3) -0.004(2) 0.007(3) -0.003(2)
C19 0.131(10) 0.059(6) 0.048(6) 0.004(5) 0.016(6) 0.023(7)
C16 0.097(5) 0.053(4) 0.066(5) -0.005(3) 0.015(4) -0.014(4)
C15 0.105 0.032 0.092 0.015 0.043 0.001

loop_
_atom_type_symbol
_atom_type_description
_atom_type_scat_dispersion_real
_atom_type_scat_dispersion_imag
_atom_type_scat_source
C C 0.0033 0.0016 'International Tables Vol C Tables 4.2.6.8 and 6.1.1.4'
H H 0.0000 0.0000 'International Tables Vol C Tables 4.2.6.8 and 6.1.1.4'
N N 0.0061 0.0033 'International Tables Vol C Tables 4.2.6.8 and 6.1.1.4'
O O 0.0106 0.0060 'International Tables Vol C Tables 4.2.6.8 and 6.1.1.4'
Er Er -0.2586 4.9576 'International Tables Vol C Tables 4.2.6.8 and 6.1.1.4'

loop_
_geom_angle_atom_site_label_1
_geom_angle_atom_site_label_2
_geom_angle_atom_site_label_3
_geom_angle
_geom_angle_site_symmetry_3
O1 Er1 O3 93.9(2) .
O1 Er1 O4 149.6(2) .
O3 Er1 O4 92.8(2) .
O1 Er1 O5 96.6(2) .
O3 Er1 O5 158.51(19) .
O4 Er1 O5 87.4(3) .
O1 Er1 O2 136.50(19) .
O3 Er1 O2 81.71(17) .
O4 Er1 O2 73.8(2) .
O5 Er1 O2 77.7(2) .
O1 Er1 O7 76.61(19) .
O3 Er1 O7 74.46(18) .
O4 Er1 O7 76.8(2) .
O5 Er1 O7 126.2(2) .
O2 Er1 O7 140.84(18) .
O1 Er1 O6 78.0(2) .
O3 Er1 O6 126.11(19) .
O4 Er1 O6 74.1(2) .
O5 Er1 O6 74.6(2) .
O2 Er1 O6 138.04(19) .
O7 Er1 O6 51.74(19) .
O1 Er1 N1 71.07(19) .
O3 Er1 N1 83.91(18) .
O4 Er1 N1 139.2(2) .
O5 Er1 N1 81.9(2) .
O2 Er1 N1 65.43(18) .
O7 Er1 N1 139.46(19) .
O6 Er1 N1 138.4(2) .
N5 O7 Er1 95.6(4) .
C7 N1 N2 114.1(6) .
C7 N1 Er1 132.9(5) .
N2 N1 Er1 113.0(4) .
C8 O2 Er1 123.1(5) .
C8 N2 N1 117.0(6) .
C5 C6 C1 119.5(7) .
C5 C6 C7 118.3(7) .
C1 C6 C7 122.3(7) .
C3 C2 C1 121.7(8) .
C13 C12 C11 121.2(7) .
O1 C1 C2 119.8(7) .
O1 C1 C6 122.6(7) .
C2 C1 C6 117.6(7) .
N5 O6 Er1 95.5(4) .
C1 O1 Er1 146.6(5) .
O3 C14 C13 121.1(7) .
O3 C14 C9 121.2(7) .
C13 C14 C9 117.6(7) .
C15 O5 Er1 166.5(6) .
C10 C9 C14 119.4(7) .
C10 C9 C8 116.8(7) 8_765
C14 C9 C8 123.8(7) 8_765
N1 C7 C6 124.5(7) .
C12 C13 C14 121.2(7) .
O8 N5 O6 122.4(8) .
O8 N5 O7 120.5(8) .
O6 N5 O7 117.1(7) .
C2 C3 C4 120.9(8) .
O2 C8 N2 121.0(7) .
O2 C8 C9 122.7(7) 8_755
N2 C8 C9 116.3(7) 8_755
C10 C11 C12 119.2(7) .
C18 O4 Er1 144.7(7) .
C5 C4 C3 118.7(8) .
C11 C10 C9 121.4(7) .
C4 C5 C6 121.5(8) .
C18 N3 C20 120.3(8) .
C18 N3 C19 123.0(8) .
C20 N3 C19 116.6(7) .
C15 N4 C16 126.5(9) .
C15 N4 C17 120.8(8) .
C16 N4 C17 112.7(8) .
O4 C18 N3 126.1(9) .
C14 O3 Er1 148.3(4) .
O5 C15 N4 150.6(6) .

loop_
_geom_bond_atom_site_label_1
_geom_bond_atom_site_label_2
_geom_bond_distance
_geom_bond_site_symmetry_2
Er1 O1 2.165(5) .
Er1 O3 2.208(5) .
Er1 O4 2.301(6) .
Er1 O5 2.313(5) .
Er1 O2 2.341(5) .
Er1 O7 2.459(5) .
Er1 O6 2.469(5) .
Er1 N1 2.508(6) .
O7 N5 1.268(8) .
N1 C7 1.288(9) .
N1 N2 1.399(8) .
O2 C8 1.237(9) .
N2 C8 1.342(9) .
C6 C5 1.398(10) .
C6 C1 1.412(10) .
C6 C7 1.462(10) .
C2 C3 1.361(11) .
C2 C1 1.401(10) .
C12 C13 1.372(10) .
C12 C11 1.382(11) .
C1 O1 1.307(9) .
O6 N5 1.253(9) .
C14 O3 1.335(8) .
C14 C13 1.405(10) .
C14 C9 1.417(10) .
O5 C15 1.040(5) .
C9 C10 1.406(10) .
C9 C8 1.478(10) 8_765
N5 O8 1.218(9) .
C3 C4 1.390(11) .
C8 C9 1.478(10) 8_755
C11 C10 1.369(11) .
O4 C18 1.218(10) .
C4 C5 1.374(11) .
N3 C18 1.291(10) .
N3 C20 1.433(10) .
N3 C19 1.447(11) .
N4 C15 1.275(8) .
N4 C16 1.395(12) .
N4 C17 1.389(11) .
